data_1544295
loop_
_publ_author_name
'Ida Malarselvi, R.'
'Ramachandra Raja, C.'
'Thiruvalluvar, A.'
'Priscilla, J.'
'Panneer Selvam, K.'

_publ_section_title
;
 (<i>E</i>)-4-Nitro-2-[(phenylimino)methyl]phenol
;
_journal_coeditor_code HG4016
_journal_issue 10
_journal_name_full IUCrData
_journal_page_first x161595
_journal_paper_doi 10.1107/S2414314616015959
_journal_volume 1
_journal_year 2016
_chemical_formula_iupac 'C13 H10 N2 O3'
_chemical_formula_moiety 'C13 H10 N2 O3'
_chemical_formula_sum 'C13 H10 N2 O3'
_chemical_formula_weight 242.23
_chemical_name_systematic
;
(<i>E</i>)-4-Nitro-2-[(phenylimino)methyl]phenol
;
_space_group_crystal_system monoclinic
_space_group_IT_number 14
_space_group_name_Hall '-P 2yn'
_space_group_name_H-M_alt 'P 1 21/n 1'
_symmetry_space_group_name_Hall '-P 2yn'
_symmetry_space_group_name_H-M 'P 1 21/n 1'
_atom_sites_solution_hydrogens geom
_audit_creation_method SHELXL-2016/4
_cell_angle_alpha 90
_cell_angle_beta 98.240(5)
_cell_angle_gamma 90
_cell_formula_units_Z 4
_cell_length_a 8.0774(10)
_cell_length_b 6.5801(6)
_cell_length_c 21.668(3)
_cell_measurement_reflns_used 3323
_cell_measurement_temperature 296(2)
_cell_measurement_theta_max 24.5
_cell_measurement_theta_min 4.0
_cell_volume 1139.8(2)
_computing_cell_refinement
;
APEX2 and SAINT (Bruker, 2004)
;
_computing_data_collection
;
APEX2 (Bruker, 2004)
;
_computing_data_reduction
;
SAINT and XPREP (Bruker, 2004)
;
_computing_molecular_graphics
;
ORTEP-3 for Windows (Farrugia, 2012) and PLATON (Spek, 2009)
;
_computing_publication_material
;
SHELXL2016 (Sheldrick, 2015), PLATON (Spek, 2009) and
publCIF (Westrip, 2010)
;
_computing_structure_refinement
;
SHELXL2016 (Sheldrick, 2015)
;
_computing_structure_solution
;
SIR92 (Altomare <i>et al.</i>,  1993)
;
_diffrn_ambient_temperature 296(2)
_diffrn_measured_fraction_theta_full 1.000
_diffrn_measured_fraction_theta_max 0.998
_diffrn_measurement_device_type 'Bruker Kappa APEXII CCD'
_diffrn_measurement_method '\w and \f scan'
_diffrn_radiation_type MoK\a
_diffrn_radiation_wavelength 0.71073
_diffrn_reflns_av_R_equivalents 0.0289
_diffrn_reflns_limit_h_max 9
_diffrn_reflns_limit_h_min -10
_diffrn_reflns_limit_k_max 8
_diffrn_reflns_limit_k_min -8
_diffrn_reflns_limit_l_max 28
_diffrn_reflns_limit_l_min -28
_diffrn_reflns_number 15249
_diffrn_reflns_theta_full 25.242
_diffrn_reflns_theta_max 28.399
_diffrn_reflns_theta_min 2.588
_exptl_absorpt_coefficient_mu 0.103
_exptl_absorpt_correction_T_max 0.96
_exptl_absorpt_correction_T_min 0.95
_exptl_absorpt_correction_type multi-scan
_exptl_absorpt_process_details
;
(SADABS; Bruker, 2004)
;
_exptl_crystal_colour colourless
_exptl_crystal_density_diffrn 1.412
_exptl_crystal_description block
_exptl_crystal_F_000 504
_exptl_crystal_size_max 0.300
_exptl_crystal_size_mid 0.250
_exptl_crystal_size_min 0.200
_refine_diff_density_max 0.171
_refine_diff_density_min -0.220
_refine_ls_extinction_method none
_refine_ls_goodness_of_fit_ref 1.036
_refine_ls_hydrogen_treatment constr
_refine_ls_matrix_type full
_refine_ls_number_parameters 164
_refine_ls_number_reflns 2857
_refine_ls_number_restraints 0
_refine_ls_restrained_S_all 1.036
_refine_ls_R_factor_all 0.0963
_refine_ls_R_factor_gt 0.0462
_refine_ls_shift/su_max 0.000
_refine_ls_shift/su_mean 0.000
_refine_ls_structure_factor_coef Fsqd
_refine_ls_weighting_details 'w=1/[\s^2^(Fo^2^)+(0.0473P)^2^+0.3112P] where P=(Fo^2^+2Fc^2^)/3'
_refine_ls_weighting_scheme calc
_refine_ls_wR_factor_gt 0.1063
_refine_ls_wR_factor_ref 0.1351
_reflns_number_gt 1645
_reflns_number_total 2857
_reflns_threshold_expression 'I > 2\s(I)'
_cod_data_source_file hg4016sup1.cif
_cod_data_source_block I
_cod_database_code 1544295
_shelx_space_group_comment
;
The symmetry employed for this shelxl refinement is uniquely defined
by the following loop, which should always be used as a source of
symmetry information in preference to the above space-group names.
They are only intended as comments.
;
_shelx_estimated_absorpt_t_min 0.970
_shelx_estimated_absorpt_t_max 0.980

loop_
_space_group_symop_operation_xyz
'x, y, z'
'-x+1/2, y+1/2, -z+1/2'
'-x, -y, -z'
'x-1/2, -y-1/2, z-1/2'

loop_
_atom_site_type_symbol
_atom_site_label
_atom_site_fract_x
_atom_site_fract_y
_atom_site_fract_z
_atom_site_U_iso_or_equiv
_atom_site_adp_type
_atom_site_calc_flag
_atom_site_occupancy
C C1 0.2784(2) 0.1044(3) -0.11963(7) 0.0468(4) Uani d 1
C C2 0.1930(3) 0.2130(3) -0.16876(8) 0.0563(5) Uani d 1
H H2 0.179342 0.159614 -0.208907 0.068 Uiso calc 1
C C3 0.1293(3) 0.3986(3) -0.15790(8) 0.0608(5) Uani d 1
H H3 0.072527 0.472297 -0.190992 0.073 Uiso calc 1
C C4 0.1474(2) 0.4797(3) -0.09835(8) 0.0508(5) Uani d 1
C C5 0.2374(2) 0.3697(3) -0.04848(7) 0.0450(4) Uani d 1
C C6 0.3016(2) 0.1809(3) -0.06025(7) 0.0464(4) Uani d 1
H H6 0.360524 0.106126 -0.027877 0.056 Uiso calc 1
C C7 0.2662(2) 0.4542(3) 0.01343(8) 0.0506(5) Uani d 1
H H7 0.323271 0.377170 0.045658 0.061 Uiso calc 1
C C8 0.2495(2) 0.7204(3) 0.08524(8) 0.0464(4) Uani d 1
C C9 0.3526(2) 0.6347(3) 0.13497(8) 0.0565(5) Uani d 1
H H9 0.403539 0.509943 0.130314 0.068 Uiso calc 1
C C10 0.3796(3) 0.7343(3) 0.19118(9) 0.0643(6) Uani d 1
H H10 0.449407 0.677035 0.224503 0.077 Uiso calc 1
C C11 0.3043(3) 0.9175(4) 0.19849(10) 0.0705(6) Uani d 1
H H11 0.322110 0.983561 0.236820 0.085 Uiso calc 1
C C12 0.2030(3) 1.0033(3) 0.14949(10) 0.0696(6) Uani d 1
H H12 0.151911 1.127794 0.154403 0.083 Uiso calc 1
C C13 0.1768(2) 0.9057(3) 0.09319(9) 0.0567(5) Uani d 1
H H13 0.108938 0.965574 0.059827 0.068 Uiso calc 1
N N1 0.3522(2) -0.0902(2) -0.13139(7) 0.0586(4) Uani d 1
N N2 0.21561(19) 0.6317(2) 0.02536(6) 0.0486(4) Uani d 1
O O1 0.3253(2) -0.1609(2) -0.18406(7) 0.0843(5) Uani d 1
O O2 0.4381(2) -0.1762(2) -0.08827(7) 0.0723(5) Uani d 1
O O3 0.08189(19) 0.6599(2) -0.08898(6) 0.0665(4) Uani d 1
H H3A 0.106727 0.692303 -0.052274 0.100 Uiso calc 1

loop_
_atom_site_aniso_label
_atom_site_aniso_U_11
_atom_site_aniso_U_22
_atom_site_aniso_U_33
_atom_site_aniso_U_12
_atom_site_aniso_U_13
_atom_site_aniso_U_23
C1 0.0517(11) 0.0475(10) 0.0416(9) -0.0074(8) 0.0083(8) 0.0025(7)
C2 0.0634(13) 0.0679(13) 0.0357(9) -0.0131(10) 0.0005(8) 0.0027(8)
C3 0.0643(13) 0.0672(13) 0.0456(10) -0.0038(10) -0.0102(9) 0.0162(9)
C4 0.0474(11) 0.0519(11) 0.0518(10) -0.0024(9) 0.0028(8) 0.0111(8)
C5 0.0453(10) 0.0492(10) 0.0396(9) -0.0041(8) 0.0027(7) 0.0052(7)
C6 0.0494(11) 0.0506(10) 0.0378(9) -0.0009(8) 0.0009(7) 0.0072(7)
C7 0.0540(12) 0.0545(11) 0.0422(9) 0.0021(9) 0.0032(8) 0.0063(8)
C8 0.0416(10) 0.0518(10) 0.0465(9) -0.0046(8) 0.0091(8) 0.0000(8)
C9 0.0554(12) 0.0619(12) 0.0525(11) 0.0060(9) 0.0087(9) -0.0016(9)
C10 0.0556(13) 0.0841(15) 0.0515(11) 0.0048(11) 0.0018(9) -0.0030(10)
C11 0.0585(14) 0.0892(16) 0.0627(13) -0.0009(12) 0.0048(10) -0.0242(11)
C12 0.0649(15) 0.0666(13) 0.0758(14) 0.0072(11) 0.0056(11) -0.0184(11)
C13 0.0511(12) 0.0586(12) 0.0590(11) 0.0041(9) 0.0029(9) -0.0009(9)
N1 0.0688(12) 0.0590(10) 0.0495(9) -0.0078(9) 0.0134(8) -0.0047(8)
N2 0.0477(9) 0.0506(9) 0.0483(8) -0.0002(7) 0.0091(7) 0.0006(7)
O1 0.1271(16) 0.0753(10) 0.0519(8) -0.0080(9) 0.0177(9) -0.0165(7)
O2 0.0777(11) 0.0665(9) 0.0702(10) 0.0142(8) 0.0022(8) -0.0039(7)
O3 0.0689(10) 0.0614(9) 0.0662(9) 0.0136(7) -0.0008(7) 0.0115(7)

loop_
_atom_type_symbol
_atom_type_description
_atom_type_scat_dispersion_real
_atom_type_scat_dispersion_imag
_atom_type_scat_source
C C 0.0033 0.0016 'International Tables Vol C Tables 4.2.6.8 and 6.1.1.4'
H H 0.0000 0.0000 'International Tables Vol C Tables 4.2.6.8 and 6.1.1.4'
N N 0.0061 0.0033 'International Tables Vol C Tables 4.2.6.8 and 6.1.1.4'
O O 0.0106 0.0060 'International Tables Vol C Tables 4.2.6.8 and 6.1.1.4'

loop_
_geom_angle_atom_site_label_1
_geom_angle_atom_site_label_2
_geom_angle_atom_site_label_3
_geom_angle
C6 C1 C2 121.32(17)
C6 C1 N1 119.04(15)
C2 C1 N1 119.58(16)
C3 C2 C1 119.42(17)
C3 C2 H2 120.3
C1 C2 H2 120.3
C2 C3 C4 121.04(17)
C2 C3 H3 119.5
C4 C3 H3 119.5
O3 C4 C3 119.74(16)
O3 C4 C5 120.94(16)
C3 C4 C5 119.31(17)
C6 C5 C4 118.98(15)
C6 C5 C7 120.24(15)
C4 C5 C7 120.76(16)
C1 C6 C5 119.92(16)
C1 C6 H6 120.0
C5 C6 H6 120.0
N2 C7 C5 121.91(16)
N2 C7 H7 119.0
C5 C7 H7 119.0
C13 C8 C9 118.95(17)
C13 C8 N2 116.85(16)
C9 C8 N2 124.19(16)
C10 C9 C8 119.81(19)
C10 C9 H9 120.1
C8 C9 H9 120.1
C11 C10 C9 120.4(2)
C11 C10 H10 119.8
C9 C10 H10 119.8
C12 C11 C10 120.01(19)
C12 C11 H11 120.0
C10 C11 H11 120.0
C11 C12 C13 119.9(2)
C11 C12 H12 120.1
C13 C12 H12 120.1
C12 C13 C8 120.93(19)
C12 C13 H13 119.5
C8 C13 H13 119.5
O2 N1 O1 122.93(18)
O2 N1 C1 118.55(15)
O1 N1 C1 118.52(17)
C7 N2 C8 122.60(15)
C4 O3 H3A 109.5

loop_
_geom_bond_atom_site_label_1
_geom_bond_atom_site_label_2
_geom_bond_distance
C1 C6 1.369(2)
C1 C2 1.382(2)
C1 N1 1.450(2)
C2 C3 1.359(3)
C2 H2 0.9300
C3 C4 1.385(3)
C3 H3 0.9300
C4 O3 1.326(2)
C4 C5 1.412(2)
C5 C6 1.384(2)
C5 C7 1.440(2)
C6 H6 0.9300
C7 N2 1.276(2)
C7 H7 0.9300
C8 C13 1.375(3)
C8 C9 1.384(2)
C8 N2 1.413(2)
C9 C10 1.373(3)
C9 H9 0.9300
C10 C11 1.370(3)
C10 H10 0.9300
C11 C12 1.366(3)
C11 H11 0.9300
C12 C13 1.368(3)
C12 H12 0.9300
C13 H13 0.9300
N1 O2 1.220(2)
N1 O1 1.2228(19)
O3 H3A 0.8200

loop_
_geom_hbond_atom_site_label_D
_geom_hbond_atom_site_label_H
_geom_hbond_atom_site_label_A
_geom_hbond_site_symmetry_A
_geom_hbond_distance_DH
_geom_hbond_distance_HA
_geom_hbond_distance_DA
_geom_hbond_angle_DHA
C2 H2 O1 2_554 0.93 2.60 3.278(2) 130
C7 H7 O2 3_655 0.93 2.41 3.252(2) 150
O3 H3A N2 . 0.82 1.83 2.5637(19) 149

loop_
_geom_torsion_atom_site_label_1
_geom_torsion_atom_site_label_2
_geom_torsion_atom_site_label_3
_geom_torsion_atom_site_label_4
_geom_torsion
C6 C1 C2 C3 -0.7(3)
N1 C1 C2 C3 -177.65(18)
C1 C2 C3 C4 -0.5(3)
C2 C3 C4 O3 -179.07(19)
C2 C3 C4 C5 1.6(3)
O3 C4 C5 C6 179.13(17)
C3 C4 C5 C6 -1.6(3)
O3 C4 C5 C7 -2.6(3)
C3 C4 C5 C7 176.72(17)
C2 C1 C6 C5 0.7(3)
N1 C1 C6 C5 177.68(16)
C4 C5 C6 C1 0.4(3)
C7 C5 C6 C1 -177.87(16)
C6 C5 C7 N2 176.63(17)
C4 C5 C7 N2 -1.7(3)
C13 C8 C9 C10 0.5(3)
N2 C8 C9 C10 179.08(18)
C8 C9 C10 C11 0.4(3)
C9 C10 C11 C12 -0.7(3)
C10 C11 C12 C13 0.1(3)
C11 C12 C13 C8 0.8(3)
C9 C8 C13 C12 -1.1(3)
N2 C8 C13 C12 -179.80(18)
C6 C1 N1 O2 -2.7(3)
C2 C1 N1 O2 174.36(17)
C6 C1 N1 O1 177.16(17)
C2 C1 N1 O1 -5.8(3)
C5 C7 N2 C8 -177.03(16)
C13 C8 N2 C7 -174.99(17)
C9 C8 N2 C7 6.4(3)

_cod_database_fobs_code 1544295
